data_7217486
loop_
_publ_author_name
'Surekha, R.'
'Gunaseelan, R.'
'Sagayaraj, P.'
'Ambujam, K.'

_publ_section_title
;
 l-Phenylalaninel-phenylalaninium bromide -- a new nonlinear optical
 material
;
_journal_issue 34
_journal_name_full CrystEngComm
_journal_page_first 7979
_journal_paper_doi 10.1039/C4CE00718B
_journal_volume 16
_journal_year 2014
_chemical_absolute_configuration rm
_chemical_formula_sum 'C9 H11.5 Br0.5 N O2'
_chemical_formula_weight 205.65
_chemical_name_systematic
;
?
;
_space_group_IT_number 4
_symmetry_cell_setting monoclinic
_symmetry_space_group_name_Hall 'P 2yb'
_symmetry_space_group_name_H-M 'P 1 21 1'
_atom_sites_solution_hydrogens geom
_atom_sites_solution_primary direct
_atom_sites_solution_secondary difmap
_audit_creation_method SHELXL-97
_cell_angle_alpha 90.00
_cell_angle_beta 90.158(2)
_cell_angle_gamma 90.00
_cell_formula_units_Z 8
_cell_length_a 5.28800(10)
_cell_length_b 31.171(2)
_cell_length_c 11.3120(10)
_cell_measurement_reflns_used 5445
_cell_measurement_temperature 293(2)
_cell_measurement_theta_max 26.23
_cell_measurement_theta_min 2.23
_cell_volume 1864.6(2)
_computing_cell_refinement 'APEX2/SAINT (Bruker, 2004)'
_computing_data_collection 'APEX2 (Bruker, 2004)'
_computing_data_reduction 'SAINT/XPREP (Bruker, 2004)'
_computing_molecular_graphics 'ORTEP3 (Farrugia, 1997) and Mercury (Macrae et al., 2008)'
_computing_publication_material 'PLATON (Spek, 2003)'
_computing_structure_refinement 'SHELXL-97 (Sheldrick, 2008)'
_computing_structure_solution 'SIR92 (Altomare et al., 1993)'
_diffrn_ambient_temperature 293(2)
_diffrn_measured_fraction_theta_full 0.999
_diffrn_measured_fraction_theta_max 0.999
_diffrn_measurement_device_type 'bruker axs kappa apex2 CCD Diffractometer'
_diffrn_measurement_method '\w and \f scan'
_diffrn_radiation_monochromator graphite
_diffrn_radiation_source 'fine-focus sealed tube'
_diffrn_radiation_type MoK\a
_diffrn_radiation_wavelength 0.71073
_diffrn_reflns_av_R_equivalents 0.0396
_diffrn_reflns_av_sigmaI/netI 0.0799
_diffrn_reflns_limit_h_max 6
_diffrn_reflns_limit_h_min -3
_diffrn_reflns_limit_k_max 37
_diffrn_reflns_limit_k_min -37
_diffrn_reflns_limit_l_max 13
_diffrn_reflns_limit_l_min -13
_diffrn_reflns_number 15229
_diffrn_reflns_theta_full 25.50
_diffrn_reflns_theta_max 25.50
_diffrn_reflns_theta_min 1.92
_exptl_absorpt_coefficient_mu 2.229
_exptl_absorpt_correction_T_max 0.8078
_exptl_absorpt_correction_T_min 0.6641
_exptl_absorpt_correction_type multi-scan
_exptl_absorpt_process_details 'SADABS (Bruker, 2004)'
_exptl_crystal_colour colourless
_exptl_crystal_density_diffrn 1.465
_exptl_crystal_density_method 'not measured'
_exptl_crystal_description block
_exptl_crystal_F_000 848
_exptl_crystal_size_max 0.20
_exptl_crystal_size_mid 0.10
_exptl_crystal_size_min 0.10
_refine_diff_density_max 0.940
_refine_diff_density_min -1.027
_refine_diff_density_rms 0.098
_refine_ls_abs_structure_details 'Flack H D (1983), Acta Cryst. A39, 876-881'
_refine_ls_abs_structure_Flack 0.043(14)
_refine_ls_extinction_method none
_refine_ls_goodness_of_fit_ref 1.060
_refine_ls_hydrogen_treatment constr
_refine_ls_matrix_type full
_refine_ls_number_parameters 455
_refine_ls_number_reflns 6871
_refine_ls_number_restraints 43
_refine_ls_restrained_S_all 1.062
_refine_ls_R_factor_all 0.0799
_refine_ls_R_factor_gt 0.0578
_refine_ls_shift/su_max 0.000
_refine_ls_shift/su_mean 0.000
_refine_ls_structure_factor_coef Fsqd
_refine_ls_weighting_details 'calc w=1/[\s^2^(Fo^2^)+(0.0520P)^2^+4.5061P] where P=(Fo^2^+2Fc^2^)/3'
_refine_ls_weighting_scheme calc
_refine_ls_wR_factor_gt 0.1379
_refine_ls_wR_factor_ref 0.1475
_reflns_number_gt 5394
_reflns_number_total 6871
_reflns_threshold_expression >2sigma(I)
_cod_duplicate_entry 7217008
_cod_data_source_file c4ce00718b2.cif
_cod_data_source_block shelxl
_cod_original_sg_symbol_H-M P21
_cod_original_formula_sum 'C9 H11.50 Br0.50 N O2'
_cod_database_code 7217486

loop_
_symmetry_equiv_pos_as_xyz
'x, y, z'
'-x, y+1/2, -z'

loop_
_atom_site_label
_atom_site_type_symbol
_atom_site_fract_x
_atom_site_fract_y
_atom_site_fract_z
_atom_site_U_iso_or_equiv
_atom_site_adp_type
_atom_site_occupancy
_atom_site_symmetry_multiplicity
_atom_site_calc_flag
_atom_site_refinement_flags
C1 C 0.7029(12) 0.2171(3) 0.3601(6) 0.0363(17) Uani 1 1 d .
C2 C 0.4367(14) 0.2099(3) 0.3076(6) 0.033(2) Uani 1 1 d .
H2 H 0.3157 0.2249 0.3586 0.040 Uiso 1 1 calc R
C3 C 0.3515(15) 0.1629(3) 0.2985(7) 0.041(2) Uani 1 1 d .
H3A H 0.3362 0.1516 0.3781 0.050 Uiso 1 1 calc R
H3B H 0.1840 0.1625 0.2634 0.050 Uiso 1 1 calc R
C4 C 0.5153(15) 0.1333(3) 0.2298(7) 0.0396(19) Uani 1 1 d .
C5 C 0.4634(19) 0.1246(3) 0.1114(8) 0.052(2) Uani 1 1 d .
H5 H 0.3259 0.1379 0.0756 0.062 Uiso 1 1 calc R
C6 C 0.609(2) 0.0967(3) 0.0453(9) 0.061(3) Uani 1 1 d .
H6 H 0.5698 0.0921 -0.0339 0.073 Uiso 1 1 calc R
C7 C 0.808(2) 0.0761(3) 0.0950(12) 0.072(3) Uani 1 1 d .
H7 H 0.9047 0.0567 0.0517 0.086 Uiso 1 1 calc R
C8 C 0.8639(19) 0.0848(3) 0.2125(12) 0.070(3) Uani 1 1 d .
H8 H 0.9999 0.0709 0.2481 0.084 Uiso 1 1 calc R
C9 C 0.7264(18) 0.1130(3) 0.2770(9) 0.054(2) Uani 1 1 d .
H9 H 0.7744 0.1188 0.3545 0.065 Uiso 1 1 calc R
C10 C 0.1595(12) 0.2171(3) 0.6552(6) 0.0299(15) Uani 1 1 d .
C11 C 0.4025(13) 0.2076(3) 0.7219(7) 0.032(2) Uani 1 1 d .
H11 H 0.5426 0.2064 0.6654 0.038 Uiso 1 1 calc R
C12 C 0.3978(17) 0.1660(3) 0.7934(7) 0.043(2) Uani 1 1 d .
H12A H 0.5643 0.1617 0.8276 0.051 Uiso 1 1 calc R
H12B H 0.2799 0.1696 0.8582 0.051 Uiso 1 1 calc R
C13 C 0.3257(18) 0.1264(3) 0.7262(8) 0.050(2) Uani 1 1 d U
C14 C 0.465(2) 0.1125(4) 0.6286(10) 0.065(3) Uani 1 1 d U
H14 H 0.6056 0.1280 0.6034 0.079 Uiso 1 1 calc R
C15 C 0.392(3) 0.0752(4) 0.5695(13) 0.090(4) Uani 1 1 d U
H15 H 0.4866 0.0653 0.5058 0.108 Uiso 1 1 calc R
C16 C 0.184(3) 0.0533(5) 0.6046(15) 0.109(5) Uani 1 1 d U
H16 H 0.1296 0.0295 0.5621 0.131 Uiso 1 1 calc R
C17 C 0.060(3) 0.0659(6) 0.6993(17) 0.126(5) Uani 1 1 d U
H17 H -0.0774 0.0498 0.7249 0.151 Uiso 1 1 calc R
C18 C 0.128(2) 0.1028(4) 0.7625(13) 0.087(4) Uani 1 1 d U
H18 H 0.0370 0.1108 0.8291 0.104 Uiso 1 1 calc R
C19 C 0.6381(11) 0.3335(3) 0.6702(6) 0.0300(16) Uani 1 1 d U
C20 C 0.8962(14) 0.3435(2) 0.6048(6) 0.0305(19) Uani 1 1 d .
H20 H 1.0335 0.3445 0.6631 0.037 Uiso 1 1 calc R
C21 C 0.8909(18) 0.3859(3) 0.5350(7) 0.046(2) Uani 1 1 d .
H21A H 1.0596 0.3915 0.5053 0.055 Uiso 1 1 calc R
H21B H 0.7802 0.3823 0.4672 0.055 Uiso 1 1 calc R
C22 C 0.8034(17) 0.4249(3) 0.6042(7) 0.044(2) Uani 1 1 d .
C23 C 0.930(2) 0.4390(3) 0.7023(9) 0.059(3) Uani 1 1 d .
H23 H 1.0756 0.4248 0.7274 0.071 Uiso 1 1 calc R
C24 C 0.845(3) 0.4741(4) 0.7638(11) 0.079(4) Uani 1 1 d .
H24 H 0.9335 0.4835 0.8299 0.095 Uiso 1 1 calc R
C25 C 0.630(3) 0.4953(4) 0.7290(15) 0.093(5) Uani 1 1 d .
H25 H 0.5701 0.5187 0.7714 0.111 Uiso 1 1 calc R
C26 C 0.507(3) 0.4810(4) 0.6303(16) 0.094(4) Uani 1 1 d .
H26 H 0.3629 0.4953 0.6041 0.113 Uiso 1 1 calc R
C27 C 0.593(2) 0.4461(3) 0.5695(11) 0.069(3) Uani 1 1 d .
H27 H 0.5050 0.4368 0.5031 0.083 Uiso 1 1 calc R
C28 C 0.1886(12) 0.3337(3) -0.0341(6) 0.0312(16) Uani 1 1 d .
C29 C -0.0637(14) 0.3414(3) 0.0168(6) 0.034(2) Uani 1 1 d .
H29 H -0.1877 0.3269 -0.0338 0.041 Uiso 1 1 calc R
C30 C -0.1408(16) 0.3877(3) 0.0257(7) 0.042(2) Uani 1 1 d .
H30A H -0.3066 0.3889 0.0620 0.051 Uiso 1 1 calc R
H30B H -0.1581 0.3990 -0.0539 0.051 Uiso 1 1 calc R
C31 C 0.0322(15) 0.4173(3) 0.0938(7) 0.0391(18) Uani 1 1 d .
C32 C -0.012(2) 0.4245(3) 0.2133(8) 0.054(2) Uani 1 1 d .
H32 H -0.1481 0.4110 0.2499 0.065 Uiso 1 1 calc R
C33 C 0.142(3) 0.4515(4) 0.2787(11) 0.072(3) Uani 1 1 d .
H33 H 0.1121 0.4557 0.3589 0.086 Uiso 1 1 calc R
C34 C 0.337(3) 0.4717(4) 0.2247(13) 0.081(4) Uani 1 1 d .
H34 H 0.4401 0.4899 0.2687 0.098 Uiso 1 1 calc R
C35 C 0.385(2) 0.4659(4) 0.1048(12) 0.070(3) Uani 1 1 d .
H35 H 0.5202 0.4800 0.0693 0.084 Uiso 1 1 calc R
C36 C 0.2291(16) 0.4384(3) 0.0376(10) 0.056(3) Uani 1 1 d .
H36 H 0.2575 0.4345 -0.0428 0.067 Uiso 1 1 calc R
N1 N 0.4313(11) 0.2314(2) 0.1901(5) 0.0373(18) Uani 1 1 d .
H1A H 0.5605 0.2221 0.1467 0.056 Uiso 1 1 calc R
H1B H 0.4437 0.2596 0.1998 0.056 Uiso 1 1 calc R
H1C H 0.2867 0.2252 0.1534 0.056 Uiso 1 1 calc R
N2 N 0.4463(13) 0.2436(2) 0.8049(6) 0.0369(17) Uani 1 1 d .
H2A H 0.4591 0.2680 0.7644 0.055 Uiso 1 1 calc R
H2B H 0.5888 0.2391 0.8451 0.055 Uiso 1 1 calc R
H2C H 0.3174 0.2455 0.8551 0.055 Uiso 1 1 calc R
N3 N 0.9447(13) 0.3084(3) 0.5204(6) 0.0391(18) Uani 1 1 d .
H3C H 0.8174 0.3067 0.4690 0.059 Uiso 1 1 calc R
H3D H 0.9580 0.2837 0.5595 0.059 Uiso 1 1 calc R
H3E H 1.0880 0.3135 0.4818 0.059 Uiso 1 1 calc R
N4 N -0.0669(11) 0.3194(2) 0.1363(5) 0.0340(17) Uani 1 1 d .
H4A H -0.0751 0.2911 0.1261 0.051 Uiso 1 1 calc R
H4B H -0.2010 0.3282 0.1771 0.051 Uiso 1 1 calc R
H4C H 0.0735 0.3259 0.1759 0.051 Uiso 1 1 calc R
O1 O 0.8537(11) 0.2390(2) 0.3130(5) 0.0488(16) Uani 1 1 d .
O2 O 0.7254(11) 0.1975(2) 0.4601(5) 0.0564(17) Uani 1 1 d .
H2D H 0.8676 0.2015 0.4870 0.085 Uiso 1 1 calc R
O3 O 0.1347(11) 0.1962(2) 0.5587(5) 0.0550(16) Uani 1 1 d .
O4 O 0.0095(10) 0.24383(19) 0.6908(5) 0.0399(13) Uani 1 1 d .
O5 O 0.5084(10) 0.30729(19) 0.6323(4) 0.0397(13) Uani 1 1 d .
O6 O 0.6399(11) 0.3532(2) 0.7692(5) 0.0527(16) Uani 1 1 d .
H6A H 0.5082 0.3482 0.8048 0.079 Uiso 1 1 calc R
O7 O 0.3630(11) 0.3114(2) 0.0139(5) 0.0465(15) Uani 1 1 d .
O8 O 0.2299(11) 0.3525(2) -0.1357(5) 0.0535(16) Uani 1 1 d .
Br1 Br 0.92503(14) 0.22082(3) 0.00431(6) 0.0400(2) Uani 1 1 d .
Br2 Br 0.42772(14) 0.33005(3) 0.32124(6) 0.0404(2) Uani 1 1 d .

loop_
_atom_site_aniso_label
_atom_site_aniso_U_11
_atom_site_aniso_U_22
_atom_site_aniso_U_33
_atom_site_aniso_U_23
_atom_site_aniso_U_13
_atom_site_aniso_U_12
C1 0.019(3) 0.061(5) 0.029(4) -0.010(4) 0.001(3) 0.001(4)
C2 0.033(4) 0.049(6) 0.017(3) -0.002(3) -0.005(3) -0.002(3)
C3 0.031(4) 0.067(6) 0.027(4) 0.004(4) -0.001(3) -0.001(4)
C4 0.045(5) 0.040(5) 0.033(4) 0.000(3) 0.002(4) -0.006(4)
C5 0.063(6) 0.054(6) 0.039(5) 0.000(4) -0.004(4) 0.001(5)
C6 0.080(7) 0.061(7) 0.041(5) -0.002(5) 0.019(5) 0.007(6)
C7 0.072(7) 0.056(7) 0.088(9) -0.008(6) 0.021(7) 0.001(6)
C8 0.048(6) 0.046(6) 0.115(11) 0.006(6) 0.004(6) 0.004(5)
C9 0.053(6) 0.056(6) 0.054(5) 0.006(5) -0.002(5) 0.004(5)
C10 0.021(3) 0.047(5) 0.022(3) -0.001(4) -0.002(3) -0.001(4)
C11 0.013(3) 0.050(6) 0.032(4) 0.001(3) 0.006(3) -0.005(3)
C12 0.055(5) 0.048(6) 0.025(4) 0.003(4) -0.012(4) 0.000(4)
C13 0.056(5) 0.043(5) 0.052(5) 0.002(4) -0.004(4) 0.003(4)
C14 0.071(6) 0.052(6) 0.074(6) -0.012(5) 0.013(5) -0.011(5)
C15 0.114(8) 0.077(7) 0.078(7) -0.011(6) 0.001(6) -0.001(6)
C16 0.118(9) 0.092(8) 0.116(8) -0.016(7) -0.011(7) -0.018(7)
C17 0.110(8) 0.116(9) 0.152(10) -0.011(8) 0.014(8) -0.031(7)
C18 0.072(6) 0.080(7) 0.109(8) -0.007(6) 0.017(6) -0.015(6)
C19 0.010(3) 0.050(4) 0.030(3) 0.000(4) 0.002(3) 0.005(3)
C20 0.034(4) 0.042(5) 0.015(3) -0.003(3) -0.009(3) 0.004(3)
C21 0.052(5) 0.052(6) 0.033(4) 0.006(4) 0.009(4) -0.008(4)
C22 0.057(5) 0.034(5) 0.040(5) 0.010(4) 0.008(4) -0.001(4)
C23 0.065(7) 0.043(6) 0.068(7) -0.005(5) 0.000(5) -0.002(5)
C24 0.117(11) 0.048(7) 0.072(8) -0.012(6) -0.008(8) 0.003(7)
C25 0.101(11) 0.044(7) 0.133(13) 0.001(8) 0.056(10) 0.012(7)
C26 0.075(9) 0.060(8) 0.147(14) 0.014(9) 0.001(9) 0.017(7)
C27 0.050(6) 0.065(7) 0.092(8) 0.014(6) -0.003(6) 0.003(5)
C28 0.026(3) 0.048(5) 0.019(3) -0.007(4) 0.000(3) -0.002(4)
C29 0.028(4) 0.051(6) 0.024(4) -0.005(3) -0.004(3) 0.001(3)
C30 0.034(4) 0.055(6) 0.038(5) 0.008(4) -0.007(4) 0.007(4)
C31 0.033(4) 0.046(5) 0.039(4) -0.003(4) -0.005(3) 0.008(4)
C32 0.069(6) 0.052(6) 0.042(5) -0.002(4) -0.012(5) 0.005(5)
C33 0.088(9) 0.067(8) 0.060(7) -0.004(6) -0.032(6) 0.013(7)
C34 0.085(9) 0.063(8) 0.096(10) -0.027(7) -0.038(8) 0.012(7)
C35 0.043(6) 0.062(7) 0.105(10) -0.003(6) -0.002(6) 0.001(5)
C36 0.032(5) 0.054(6) 0.082(7) -0.006(5) 0.008(5) -0.005(4)
N1 0.018(3) 0.055(5) 0.039(4) 0.001(3) -0.012(3) 0.001(3)
N2 0.045(4) 0.040(4) 0.025(3) 0.001(3) -0.008(3) 0.000(3)
N3 0.038(4) 0.049(5) 0.030(4) 0.000(3) 0.009(3) 0.002(3)
N4 0.027(3) 0.046(5) 0.030(3) -0.004(3) 0.012(2) 0.001(3)
O1 0.031(3) 0.071(5) 0.045(4) 0.000(3) -0.003(3) -0.009(3)
O2 0.036(3) 0.101(5) 0.032(3) 0.011(3) -0.014(3) -0.007(3)
O3 0.047(3) 0.089(5) 0.029(3) -0.019(3) -0.017(3) 0.013(3)
O4 0.025(3) 0.061(4) 0.033(3) -0.002(3) -0.015(2) 0.009(3)
O5 0.037(3) 0.057(4) 0.026(3) -0.003(3) 0.007(2) -0.011(3)
O6 0.046(3) 0.081(4) 0.031(3) -0.019(3) 0.018(3) -0.014(3)
O7 0.028(3) 0.066(4) 0.046(4) 0.006(3) 0.001(3) 0.004(3)
O8 0.035(3) 0.092(5) 0.034(3) 0.007(3) 0.013(3) 0.004(3)
Br1 0.0292(4) 0.0632(6) 0.0276(4) -0.0037(4) -0.0032(3) 0.0016(4)
Br2 0.0314(4) 0.0633(6) 0.0266(4) -0.0042(4) 0.0011(3) -0.0001(4)

loop_
_atom_type_symbol
_atom_type_description
_atom_type_scat_dispersion_real
_atom_type_scat_dispersion_imag
_atom_type_scat_source
C C 0.0033 0.0016 'International Tables Vol C Tables 4.2.6.8 and 6.1.1.4'
H H 0.0000 0.0000 'International Tables Vol C Tables 4.2.6.8 and 6.1.1.4'
N N 0.0061 0.0033 'International Tables Vol C Tables 4.2.6.8 and 6.1.1.4'
O O 0.0106 0.0060 'International Tables Vol C Tables 4.2.6.8 and 6.1.1.4'
Br Br -0.2901 2.4595 'International Tables Vol C Tables 4.2.6.8 and 6.1.1.4'

loop_
_geom_angle_atom_site_label_1
_geom_angle_atom_site_label_2
_geom_angle_atom_site_label_3
_geom_angle
O1 C1 O2 127.6(7)
O1 C1 C2 122.0(7)
O2 C1 C2 110.4(7)
N1 C2 C3 111.3(6)
N1 C2 C1 107.0(6)
C3 C2 C1 115.6(7)
N1 C2 H2 107.5
C3 C2 H2 107.5
C1 C2 H2 107.5
C4 C3 C2 117.1(7)
C4 C3 H3A 108.0
C2 C3 H3A 108.0
C4 C3 H3B 108.0
C2 C3 H3B 108.0
H3A C3 H3B 107.3
C9 C4 C5 115.8(8)
C9 C4 C3 123.5(8)
C5 C4 C3 120.7(8)
C6 C5 C4 122.3(9)
C6 C5 H5 118.8
C4 C5 H5 118.8
C7 C6 C5 120.5(10)
C7 C6 H6 119.8
C5 C6 H6 119.8
C6 C7 C8 117.8(10)
C6 C7 H7 121.1
C8 C7 H7 121.1
C9 C8 C7 122.0(10)
C9 C8 H8 119.0
C7 C8 H8 119.0
C8 C9 C4 121.4(10)
C8 C9 H9 119.3
C4 C9 H9 119.3
O4 C10 O3 124.4(6)
O4 C10 C11 121.4(6)
O3 C10 C11 114.1(6)
N2 C11 C10 107.3(6)
N2 C11 C12 108.0(6)
C10 C11 C12 114.5(6)
N2 C11 H11 109.0
C10 C11 H11 109.0
C12 C11 H11 109.0
C13 C12 C11 115.8(7)
C13 C12 H12A 108.3
C11 C12 H12A 108.3
C13 C12 H12B 108.3
C11 C12 H12B 108.3
H12A C12 H12B 107.4
C18 C13 C14 119.1(10)
C18 C13 C12 119.6(10)
C14 C13 C12 121.3(9)
C15 C14 C13 119.3(11)
C15 C14 H14 120.4
C13 C14 H14 120.4
C16 C15 C14 120.2(14)
C16 C15 H15 119.9
C14 C15 H15 119.9
C17 C16 C15 119.7(15)
C17 C16 H16 120.2
C15 C16 H16 120.2
C16 C17 C18 122.1(16)
C16 C17 H17 118.9
C18 C17 H17 118.9
C13 C18 C17 119.5(13)
C13 C18 H18 120.3
C17 C18 H18 120.3
O5 C19 O6 132.3(7)
O5 C19 C20 118.7(6)
O6 C19 C20 108.0(6)
N3 C20 C21 107.9(6)
N3 C20 C19 107.9(6)
C21 C20 C19 113.2(6)
N3 C20 H20 109.3
C21 C20 H20 109.3
C19 C20 H20 109.3
C22 C21 C20 115.3(7)
C22 C21 H21A 108.5
C20 C21 H21A 108.5
C22 C21 H21B 108.5
C20 C21 H21B 108.5
H21A C21 H21B 107.5
C27 C22 C23 118.6(10)
C27 C22 C21 119.6(9)
C23 C22 C21 121.7(9)
C22 C23 C24 120.4(11)
C22 C23 H23 119.8
C24 C23 H23 119.8
C25 C24 C23 120.8(12)
C25 C24 H24 119.6
C23 C24 H24 119.6
C26 C25 C24 118.1(12)
C26 C25 H25 120.9
C24 C25 H25 120.9
C27 C26 C25 120.8(12)
C27 C26 H26 119.6
C25 C26 H26 119.6
C22 C27 C26 121.3(12)
C22 C27 H27 119.4
C26 C27 H27 119.4
O7 C28 O8 119.8(6)
O7 C28 C29 125.2(7)
O8 C28 C29 115.1(7)
C28 C29 C30 115.3(8)
C28 C29 N4 106.7(6)
C30 C29 N4 111.8(6)
C28 C29 H29 107.6
C30 C29 H29 107.6
N4 C29 H29 107.6
C29 C30 C31 117.2(7)
C29 C30 H30A 108.0
C31 C30 H30A 108.0
C29 C30 H30B 108.0
C31 C30 H30B 108.0
H30A C30 H30B 107.2
C36 C31 C32 119.9(8)
C36 C31 C30 120.7(8)
C32 C31 C30 119.4(8)
C33 C32 C31 121.1(10)
C33 C32 H32 119.4
C31 C32 H32 119.4
C34 C33 C32 119.3(11)
C34 C33 H33 120.4
C32 C33 H33 120.4
C33 C34 C35 121.4(11)
C33 C34 H34 119.3
C35 C34 H34 119.3
C34 C35 C36 119.6(11)
C34 C35 H35 120.2
C36 C35 H35 120.2
C31 C36 C35 118.7(10)
C31 C36 H36 120.7
C35 C36 H36 120.7
C2 N1 H1A 109.5
C2 N1 H1B 109.5
H1A N1 H1B 109.5
C2 N1 H1C 109.5
H1A N1 H1C 109.5
H1B N1 H1C 109.5
C11 N2 H2A 109.5
C11 N2 H2B 109.5
H2A N2 H2B 109.5
C11 N2 H2C 109.5
H2A N2 H2C 109.5
H2B N2 H2C 109.5
C20 N3 H3C 109.5
C20 N3 H3D 109.5
H3C N3 H3D 109.5
C20 N3 H3E 109.5
H3C N3 H3E 109.5
H3D N3 H3E 109.5
C29 N4 H4A 109.5
C29 N4 H4B 109.5
H4A N4 H4B 109.5
C29 N4 H4C 109.5
H4A N4 H4C 109.5
H4B N4 H4C 109.5
C1 O2 H2D 109.5
C19 O6 H6A 109.5

loop_
_geom_bond_atom_site_label_1
_geom_bond_atom_site_label_2
_geom_bond_distance
C1 O1 1.176(9)
C1 O2 1.292(9)
C1 C2 1.543(10)
C2 N1 1.489(9)
C2 C3 1.536(13)
C2 H2 0.9800
C3 C4 1.487(11)
C3 H3A 0.9700
C3 H3B 0.9700
C4 C9 1.389(12)
C4 C5 1.394(11)
C5 C6 1.381(13)
C5 H5 0.9300
C6 C7 1.356(15)
C6 H6 0.9300
C7 C8 1.388(17)
C7 H7 0.9300
C8 C9 1.353(14)
C8 H8 0.9300
C9 H9 0.9300
C10 O4 1.219(9)
C10 O3 1.278(9)
C10 C11 1.517(9)
C11 N2 1.482(10)
C11 C12 1.528(12)
C11 H11 0.9800
C12 C13 1.501(13)
C12 H12A 0.9700
C12 H12B 0.9700
C13 C18 1.344(14)
C13 C14 1.398(14)
C14 C15 1.396(16)
C14 H14 0.9300
C15 C16 1.35(2)
C15 H15 0.9300
C16 C17 1.32(2)
C16 H16 0.9300
C17 C18 1.40(2)
C17 H17 0.9300
C18 H18 0.9300
C19 O5 1.149(9)
C19 O6 1.278(9)
C19 C20 1.585(10)
C20 N3 1.476(10)
C20 C21 1.539(11)
C20 H20 0.9800
C21 C22 1.518(13)
C21 H21A 0.9700
C21 H21B 0.9700
C22 C27 1.352(13)
C22 C23 1.368(13)
C23 C24 1.374(14)
C23 H23 0.9300
C24 C25 1.370(19)
C24 H24 0.9300
C25 C26 1.37(2)
C25 H25 0.9300
C26 C27 1.366(17)
C26 H26 0.9300
C27 H27 0.9300
C28 O7 1.276(9)
C28 O8 1.309(9)
C28 C29 1.474(10)
C29 C30 1.505(12)
C29 N4 1.516(9)
C29 H29 0.9800
C30 C31 1.508(11)
C30 H30A 0.9700
C30 H30B 0.9700
C31 C36 1.388(12)
C31 C32 1.391(12)
C32 C33 1.384(14)
C32 H32 0.9300
C33 C34 1.354(18)
C33 H33 0.9300
C34 C35 1.394(17)
C34 H34 0.9300
C35 C36 1.410(14)
C35 H35 0.9300
C36 H36 0.9300
N1 H1A 0.8900
N1 H1B 0.8900
N1 H1C 0.8900
N2 H2A 0.8900
N2 H2B 0.8900
N2 H2C 0.8900
N3 H3C 0.8900
N3 H3D 0.8900
N3 H3E 0.8900
N4 H4A 0.8900
N4 H4B 0.8900
N4 H4C 0.8900
O2 H2D 0.8200
O6 H6A 0.8200

loop_
_geom_hbond_atom_site_label_D
_geom_hbond_atom_site_label_H
_geom_hbond_atom_site_label_A
_geom_hbond_distance_DH
_geom_hbond_distance_HA
_geom_hbond_distance_DA
_geom_hbond_angle_DHA
_geom_hbond_site_symmetry_A
N3 H3D O4 0.89 1.95 2.806(9) 159.7 1_655
O2 H2D O3 0.82 1.64 2.433(8) 163.3 1_655
O6 H6A O8 0.82 1.63 2.423(8) 163.4 1_556
N2 H2A O5 0.89 1.95 2.803(9) 160.2 .

loop_
_geom_torsion_atom_site_label_1
_geom_torsion_atom_site_label_2
_geom_torsion_atom_site_label_3
_geom_torsion_atom_site_label_4
_geom_torsion
O1 C1 C2 N1 5.3(11)
O2 C1 C2 N1 -176.8(7)
O1 C1 C2 C3 129.9(9)
O2 C1 C2 C3 -52.2(9)
N1 C2 C3 C4 65.5(9)
C1 C2 C3 C4 -56.9(9)
C2 C3 C4 C9 84.0(10)
C2 C3 C4 C5 -95.7(9)
C9 C4 C5 C6 1.3(13)
C3 C4 C5 C6 -179.0(9)
C4 C5 C6 C7 1.1(16)
C5 C6 C7 C8 -1.7(16)
C6 C7 C8 C9 -0.1(16)
C7 C8 C9 C4 2.7(15)
C5 C4 C9 C8 -3.2(13)
C3 C4 C9 C8 177.2(9)
O4 C10 C11 N2 -16.7(10)
O3 C10 C11 N2 160.7(7)
O4 C10 C11 C12 103.2(9)
O3 C10 C11 C12 -79.4(9)
N2 C11 C12 C13 173.2(7)
C10 C11 C12 C13 53.8(10)
C11 C12 C13 C18 -122.9(10)
C11 C12 C13 C14 59.3(12)
C18 C13 C14 C15 1.7(17)
C12 C13 C14 C15 179.5(10)
C13 C14 C15 C16 2(2)
C14 C15 C16 C17 -4(2)
C15 C16 C17 C18 3(3)
C14 C13 C18 C17 -3(2)
C12 C13 C18 C17 179.6(13)
C16 C17 C18 C13 0(3)
O5 C19 C20 N3 -13.5(10)
O6 C19 C20 N3 156.2(6)
O5 C19 C20 C21 105.8(9)
O6 C19 C20 C21 -84.4(8)
N3 C20 C21 C22 171.0(7)
C19 C20 C21 C22 51.7(10)
C20 C21 C22 C27 -118.2(9)
C20 C21 C22 C23 61.0(11)
C27 C22 C23 C24 0.0(15)
C21 C22 C23 C24 -179.2(10)
C22 C23 C24 C25 0.6(18)
C23 C24 C25 C26 -1(2)
C24 C25 C26 C27 1(2)
C23 C22 C27 C26 0.1(16)
C21 C22 C27 C26 179.3(10)
C25 C26 C27 C22 -0.8(19)
O7 C28 C29 C30 126.9(9)
O8 C28 C29 C30 -51.8(10)
O7 C28 C29 N4 2.1(11)
O8 C28 C29 N4 -176.5(7)
C28 C29 C30 C31 -56.4(9)
N4 C29 C30 C31 65.7(9)
C29 C30 C31 C36 89.1(10)
C29 C30 C31 C32 -93.2(9)
C36 C31 C32 C33 -2.1(13)
C30 C31 C32 C33 -179.9(8)
C31 C32 C33 C34 1.2(15)
C32 C33 C34 C35 -0.1(17)
C33 C34 C35 C36 0.1(17)
C32 C31 C36 C35 2.0(13)
C30 C31 C36 C35 179.8(8)
C34 C35 C36 C31 -1.0(15)
